data_4088559
loop_
_publ_author_name
'Zhang, Fanjun'
'Jia, Jiong'
'Dong, Shuli'
'Wang, Wenguang'
'Tung, Chen-Ho'

_publ_section_title
;
 Hydride Transfer from Iron(II) Hydride Compounds to NAD(P)+ Analogues
;
_journal_issue 8
_journal_name_full Organometallics
_journal_page_first 1151
_journal_paper_doi 10.1021/acs.organomet.6b00179
_journal_volume 35
_journal_year 2016
_chemical_formula_moiety 'C40 H40 Fe P2, 0.5(H2 O)'
_chemical_formula_sum 'C40 H41 Fe O0.5 P2'
_chemical_formula_weight 647.52
_space_group_crystal_system triclinic
_space_group_IT_number 2
_space_group_name_Hall '-P 1'
_space_group_name_H-M_alt 'P -1'
_atom_sites_solution_hydrogens mixed
_atom_sites_solution_primary iterative
_audit_creation_date 2016-03-10
_audit_creation_method
;
Olex2 1.2
(compiled 2016.02.19 svn.r3266 for OlexSys, GUI svn.r5155)
;
_cell_angle_alpha 93.2560(10)
_cell_angle_beta 103.9900(10)
_cell_angle_gamma 103.2380(10)
_cell_formula_units_Z 4
_cell_length_a 11.0278(16)
_cell_length_b 17.514(3)
_cell_length_c 18.390(3)
_cell_measurement_reflns_used 7106
_cell_measurement_temperature 296(2)
_cell_measurement_theta_max 25.709
_cell_measurement_theta_min 2.511
_cell_volume 3331.2(9)
_computing_molecular_graphics 'Olex2 (Dolomanov et al., 2009)'
_computing_publication_material 'Olex2 (Dolomanov et al., 2009)'
_computing_structure_refinement 'ShelXL (Sheldrick, 2015)'
_computing_structure_solution
;
Superflip (Palatinus & Chapuis, 2007;Palatinus & van der Lee, 2008;
Palatinus et al., 2012)
;
_diffrn_ambient_temperature 296.15
_diffrn_measured_fraction_theta_full 0.994
_diffrn_measured_fraction_theta_max 0.988
_diffrn_measurement_device_type 'Bruker APEX-II CCD'
_diffrn_measurement_method '\f and \w scans'
_diffrn_radiation_monochromator graphite
_diffrn_radiation_type MoK\a
_diffrn_radiation_wavelength 0.710
_diffrn_reflns_av_R_equivalents 0.0460
_diffrn_reflns_av_unetI/netI 0.0665
_diffrn_reflns_Laue_measured_fraction_full 0.994
_diffrn_reflns_Laue_measured_fraction_max 0.988
_diffrn_reflns_limit_h_max 14
_diffrn_reflns_limit_h_min -14
_diffrn_reflns_limit_k_max 22
_diffrn_reflns_limit_k_min -22
_diffrn_reflns_limit_l_max 23
_diffrn_reflns_limit_l_min -23
_diffrn_reflns_number 39178
_diffrn_reflns_point_group_measured_fraction_full 0.994
_diffrn_reflns_point_group_measured_fraction_max 0.988
_diffrn_reflns_theta_full 25.214
_diffrn_reflns_theta_max 27.470
_diffrn_reflns_theta_min 2.509
_diffrn_standards_number 0
_exptl_absorpt_coefficient_mu 0.578
_exptl_absorpt_correction_type none
_exptl_crystal_colour red
_exptl_crystal_density_diffrn 1.291
_exptl_crystal_description rod
_exptl_crystal_F_000 1364
_exptl_crystal_size_max 0.08
_exptl_crystal_size_mid 0.07
_exptl_crystal_size_min 0.06
_refine_diff_density_max 0.914
_refine_diff_density_min -0.469
_refine_diff_density_rms 0.068
_refine_ls_extinction_method none
_refine_ls_goodness_of_fit_ref 0.972
_refine_ls_hydrogen_treatment constr
_refine_ls_matrix_type full
_refine_ls_number_parameters 794
_refine_ls_number_reflns 15111
_refine_ls_number_restraints 0
_refine_ls_restrained_S_all 0.972
_refine_ls_R_factor_all 0.0809
_refine_ls_R_factor_gt 0.0461
_refine_ls_shift/su_max 0.004
_refine_ls_shift/su_mean 0.000
_refine_ls_structure_factor_coef Fsqd
_refine_ls_weighting_details 'w=1/[\s^2^(Fo^2^)+(0.0512P)^2^+2.1911P] where P=(Fo^2^+2Fc^2^)/3'
_refine_ls_weighting_scheme calc
_refine_ls_wR_factor_gt 0.1019
_refine_ls_wR_factor_ref 0.1169
_reflns_Friedel_coverage 0.000
_reflns_number_gt 10493
_reflns_number_total 15111
_reflns_threshold_expression 'I > 2\s(I)'
_cod_data_source_file om6b00179_si_002.cif
_cod_data_source_block 2H
_cod_depositor_comments
;

2020-05-08
Z value and formula fixed to values more according to usual
chemical conventions.                 miguel
;
_cod_original_formula_sum 'C80 H82 Fe2 O P4'
_cod_original_formula_weight 1295.04
_cod_original_formula_moiety '2(C40 H40 Fe P2), H2 O'
_cod_original_formula_units_Z 2
_cod_database_code 4088559
_shelx_space_group_comment
;
The symmetry employed for this shelxl refinement is uniquely defined
by the following loop, which should always be used as a source of
symmetry information in preference to the above space-group names.
They are only intended as comments.
;
_olex2_refinement_description
;
1. Fixed Uiso
 At 1.2 times of:
  All C(H) groups, All Fe(H) groups
 At 1.5 times of:
  All C(H,H,H) groups, All O(H,H) groups
2.a Riding coordinates:
 Fe2(H), Fe1(HA), O1(H1A,H1B)
2.b Aromatic/amide H refined with riding coordinates:
 C52(H52), C53(H53), C51(H51), C62(H62), C61(H61), C60(H60), C69(H69),
 C50(H50), C56(H56), C63(H63), C45(H45), C44(H44), C68(H68), C64(H64), C57(H57),
  C66(H66), C54(H54), C48(H48), C55(H55), C46(H46), C58(H58), C67(H67),
 C70(H70), C47(H47), C22(H22), C21(H21), C20(H20), C23(H23), C6(H6), C11(H11),
 C5(H5), C12(H12), C17(H17), C29(H29), C7(H7), C16(H16), C13(H13), C4(H4),
 C26(H26), C27(H27), C8(H8), C28(H28), C18(H18), C10(H10), C30(H30), C24(H24),
 C15(H15), C14(H14)
2.c Idealised Me refined as rotating group:
 C80(H80A,H80B,H80C), C76(H76A,H76B,H76C), C79(H79A,H79B,H79C), C77(H77A,H77B,
 H77C), C78(H78A,H78B,H78C), C37(H37A,H37B,H37C), C39(H39A,H39B,H39C), C40(H40A,
 H40B,H40C), C38(H38A,H38B,H38C), C36(H36A,H36B,H36C)
;
_shelx_shelxl_version_number 2014/7
_olex2_submission_special_instructions 'No special instructions were received'

loop_
_space_group_symop_operation_xyz
'x, y, z'
'-x, -y, -z'

loop_
_atom_site_label
_atom_site_type_symbol
_atom_site_fract_x
_atom_site_fract_y
_atom_site_fract_z
_atom_site_U_iso_or_equiv
_atom_site_adp_type
_atom_site_occupancy
_atom_site_site_symmetry_order
_atom_site_calc_flag
_atom_site_refinement_flags_posn
Fe2 Fe 1.01495(3) 0.28859(2) 0.72381(2) 0.01959(9) Uani 1 1 d .
H H 1.0620 0.2738 0.8014 0.024 Uiso 1 1 d R
P3 P 1.00485(6) 0.16583(4) 0.70907(4) 0.01736(14) Uani 1 1 d .
P4 P 0.83790(6) 0.25588(4) 0.75566(4) 0.01837(14) Uani 1 1 d .
C52 C 0.7805(4) 0.3974(2) 0.96017(19) 0.0490(10) Uani 1 1 d .
H52 H 0.7715 0.4264 1.0016 0.059 Uiso 1 1 calc R
C53 C 0.8998(4) 0.39941(18) 0.95126(18) 0.0422(8) Uani 1 1 d .
H53 H 0.9723 0.4289 0.9875 0.051 Uiso 1 1 calc R
C51 C 0.6717(4) 0.3519(2) 0.90699(19) 0.0431(9) Uani 1 1 d .
H51 H 0.5898 0.3495 0.9133 0.052 Uiso 1 1 calc R
C62 C 0.7903(3) 0.0129(2) 0.48085(17) 0.0383(8) Uani 1 1 d .
H62 H 0.7428 -0.0178 0.4356 0.046 Uiso 1 1 calc R
C80 C 0.9320(3) 0.45668(18) 0.7156(2) 0.0443(9) Uani 1 1 d .
H80A H 0.8467 0.4365 0.6828 0.066 Uiso 1 1 calc GR
H80B H 0.9670 0.5094 0.7058 0.066 Uiso 1 1 calc GR
H80C H 0.9280 0.4574 0.7672 0.066 Uiso 1 1 calc GR
C61 C 0.8725(3) -0.01746(17) 0.53427(17) 0.0329(7) Uani 1 1 d .
H61 H 0.8811 -0.0683 0.5244 0.039 Uiso 1 1 calc R
C60 C 0.9417(3) 0.02730(16) 0.60207(16) 0.0257(6) Uani 1 1 d .
H60 H 0.9957 0.0061 0.6378 0.031 Uiso 1 1 calc R
C69 C 1.3165(3) 0.1170(2) 0.85122(19) 0.0408(8) Uani 1 1 d .
H69 H 1.3441 0.1147 0.9028 0.049 Uiso 1 1 calc R
C50 C 0.6860(3) 0.30985(17) 0.84449(17) 0.0307(7) Uani 1 1 d .
H50 H 0.6131 0.2794 0.8091 0.037 Uiso 1 1 calc R
C56 C 0.7352(3) 0.04925(16) 0.84916(16) 0.0269(6) Uani 1 1 d .
H56 H 0.6801 0.0276 0.8779 0.032 Uiso 1 1 calc R
C63 C 0.7793(3) 0.08862(19) 0.49501(16) 0.0337(7) Uani 1 1 d .
H63 H 0.7246 0.1094 0.4592 0.040 Uiso 1 1 calc R
C43 C 0.6825(2) 0.23890(16) 0.68365(15) 0.0238(6) Uani 1 1 d .
C45 C 0.5224(3) 0.1547(2) 0.57842(18) 0.0449(9) Uani 1 1 d .
H45 H 0.4901 0.1064 0.5483 0.054 Uiso 1 1 calc R
C44 C 0.6301(3) 0.16603(19) 0.63902(16) 0.0312(7) Uani 1 1 d .
H44 H 0.6681 0.1244 0.6502 0.037 Uiso 1 1 calc R
C68 C 1.3936(3) 0.10517(19) 0.8046(2) 0.0408(8) Uani 1 1 d .
H68 H 1.4731 0.0946 0.8248 0.049 Uiso 1 1 calc R
C64 C 0.8496(3) 0.13394(17) 0.56264(15) 0.0259(6) Uani 1 1 d .
H64 H 0.8422 0.1853 0.5715 0.031 Uiso 1 1 calc R
C57 C 0.8092(3) 0.00453(15) 0.82411(15) 0.0243(6) Uani 1 1 d .
H57 H 0.8029 -0.0471 0.8354 0.029 Uiso 1 1 calc R
C76 C 0.8943(3) 0.3515(2) 0.56174(19) 0.0475(9) Uani 1 1 d .
H76A H 0.8976 0.3111 0.5253 0.071 Uiso 1 1 calc GR
H76B H 0.9057 0.4012 0.5415 0.071 Uiso 1 1 calc GR
H76C H 0.8122 0.3385 0.5733 0.071 Uiso 1 1 calc GR
C66 C 1.2331(3) 0.12325(16) 0.69798(17) 0.0266(6) Uani 1 1 d .
H66 H 1.2054 0.1247 0.6463 0.032 Uiso 1 1 calc R
C49 C 0.8077(3) 0.31269(15) 0.83423(15) 0.0231(6) Uani 1 1 d .
C54 C 0.9152(3) 0.35791(16) 0.88869(16) 0.0306(7) Uani 1 1 d .
H54 H 0.9976 0.3604 0.8832 0.037 Uiso 1 1 calc R
C48 C 0.6210(3) 0.2994(2) 0.66688(18) 0.0363(7) Uani 1 1 d .
H48 H 0.6538 0.3485 0.6958 0.044 Uiso 1 1 calc R
C55 C 0.7425(2) 0.12534(15) 0.83191(15) 0.0231(6) Uani 1 1 d .
H55 H 0.6929 0.1549 0.8492 0.028 Uiso 1 1 calc R
C79 C 1.1973(3) 0.45229(19) 0.8261(2) 0.0481(9) Uani 1 1 d .
H79A H 1.1317 0.4634 0.8481 0.072 Uiso 1 1 calc GR
H79B H 1.2516 0.5010 0.8188 0.072 Uiso 1 1 calc GR
H79C H 1.2484 0.4244 0.8592 0.072 Uiso 1 1 calc GR
C46 C 0.4632(3) 0.2154(3) 0.5629(2) 0.0563(11) Uani 1 1 d .
H46 H 0.3907 0.2079 0.5224 0.068 Uiso 1 1 calc R
C77 C 1.1400(3) 0.27949(19) 0.57827(19) 0.0411(8) Uani 1 1 d .
H77A H 1.2012 0.2506 0.6000 0.062 Uiso 1 1 calc GR
H77B H 1.1761 0.3154 0.5470 0.062 Uiso 1 1 calc GR
H77C H 1.0624 0.2433 0.5483 0.062 Uiso 1 1 calc GR
C59 C 0.9311(2) 0.10435(15) 0.61749(14) 0.0197(5) Uani 1 1 d .
C71 C 1.0168(3) 0.40467(16) 0.70134(17) 0.0297(7) Uani 1 1 d .
C73 C 1.1930(3) 0.35229(16) 0.71424(18) 0.0308(7) Uani 1 1 d .
C42 C 0.8242(2) 0.15799(14) 0.78849(14) 0.0179(5) Uani 1 1 d .
C58 C 0.8924(2) 0.03719(15) 0.78211(14) 0.0209(5) Uani 1 1 d .
H58 H 0.9427 0.0076 0.7655 0.025 Uiso 1 1 calc R
C67 C 1.3527(3) 0.10907(17) 0.72880(19) 0.0344(7) Uani 1 1 d .
H67 H 1.4054 0.1022 0.6977 0.041 Uiso 1 1 calc R
C41 C 0.9011(2) 0.11420(14) 0.76462(14) 0.0166(5) Uani 1 1 d .
C74 C 1.1092(3) 0.32529(16) 0.64019(17) 0.0290(6) Uani 1 1 d .
C72 C 1.1352(3) 0.40265(16) 0.75158(18) 0.0313(7) Uani 1 1 d .
C65 C 1.1547(2) 0.13521(14) 0.74395(15) 0.0200(5) Uani 1 1 d .
C75 C 1.0001(3) 0.35739(16) 0.63245(17) 0.0307(7) Uani 1 1 d .
C78 C 1.3234(3) 0.3384(2) 0.7456(2) 0.0440(8) Uani 1 1 d .
H78A H 1.3368 0.3345 0.7987 0.066 Uiso 1 1 calc GR
H78B H 1.3884 0.3816 0.7378 0.066 Uiso 1 1 calc GR
H78C H 1.3287 0.2902 0.7205 0.066 Uiso 1 1 calc GR
C70 C 1.1979(3) 0.13244(17) 0.82067(16) 0.0296(6) Uani 1 1 d .
H70 H 1.1467 0.1410 0.8522 0.035 Uiso 1 1 calc R
C47 C 0.5112(3) 0.2870(3) 0.6073(2) 0.0515(10) Uani 1 1 d .
H47 H 0.4698 0.3274 0.5973 0.062 Uiso 1 1 calc R
Fe1 Fe 0.27498(3) 0.28384(2) 0.15947(2) 0.01935(9) Uani 1 1 d .
HA H 0.2360 0.1983 0.1387 0.023 Uiso 1 1 d R
P1 P 0.23451(6) 0.24816(4) 0.26211(4) 0.01953(15) Uani 1 1 d .
P2 P 0.45634(6) 0.25706(4) 0.20075(4) 0.02026(15) Uani 1 1 d .
C22 C 0.3258(4) 0.4351(2) 0.4684(2) 0.0549(11) Uani 1 1 d .
H22 H 0.3442 0.4731 0.5096 0.066 Uiso 1 1 calc R
C21 C 0.4171(4) 0.3951(2) 0.45993(19) 0.0493(10) Uani 1 1 d .
H21 H 0.4973 0.4068 0.4949 0.059 Uiso 1 1 calc R
C37 C 0.2859(3) 0.47212(16) 0.20079(17) 0.0332(7) Uani 1 1 d .
H37A H 0.2644 0.4578 0.2466 0.050 Uiso 1 1 calc GR
H37B H 0.2380 0.5086 0.1798 0.050 Uiso 1 1 calc GR
H37C H 0.3767 0.4964 0.2115 0.050 Uiso 1 1 calc GR
C20 C 0.3885(3) 0.33746(17) 0.39891(17) 0.0348(7) Uani 1 1 d .
H20 H 0.4497 0.3103 0.3935 0.042 Uiso 1 1 calc R
C23 C 0.2086(4) 0.41895(19) 0.4163(2) 0.0481(9) Uani 1 1 d .
H23 H 0.1474 0.4459 0.4222 0.058 Uiso 1 1 calc R
C6 C 0.6090(3) 0.1410(2) 0.02104(18) 0.0387(8) Uani 1 1 d .
H6 H 0.6380 0.1167 -0.0153 0.046 Uiso 1 1 calc R
C39 C 0.2987(3) 0.2720(2) -0.01286(17) 0.0412(8) Uani 1 1 d .
H39A H 0.3912 0.2841 -0.0007 0.062 Uiso 1 1 calc GR
H39B H 0.2666 0.2918 -0.0594 0.062 Uiso 1 1 calc GR
H39C H 0.2646 0.2158 -0.0182 0.062 Uiso 1 1 calc GR
C40 C 0.0212(3) 0.22391(19) 0.01649(18) 0.0402(8) Uani 1 1 d .
H40A H 0.0523 0.1801 0.0017 0.060 Uiso 1 1 calc GR
H40B H -0.0218 0.2434 -0.0277 0.060 Uiso 1 1 calc GR
H40C H -0.0383 0.2069 0.0463 0.060 Uiso 1 1 calc GR
C11 C 0.6860(3) 0.45637(18) 0.33673(18) 0.0401(8) Uani 1 1 d .
H11 H 0.6758 0.5057 0.3516 0.048 Uiso 1 1 calc R
C3 C 0.5246(2) 0.21263(15) 0.13259(15) 0.0226(6) Uani 1 1 d .
C5 C 0.5011(3) 0.10095(19) 0.04260(18) 0.0363(7) Uani 1 1 d .
H5 H 0.4570 0.0500 0.0202 0.044 Uiso 1 1 calc R
C12 C 0.8015(3) 0.4379(2) 0.36467(18) 0.0450(9) Uani 1 1 d .
H12 H 0.8690 0.4742 0.3988 0.054 Uiso 1 1 calc R
C38 C 0.4608(3) 0.42746(19) 0.09745(19) 0.0392(8) Uani 1 1 d .
H38A H 0.5034 0.4583 0.1455 0.059 Uiso 1 1 calc GR
H38B H 0.4506 0.4620 0.0590 0.059 Uiso 1 1 calc GR
H38C H 0.5118 0.3928 0.0864 0.059 Uiso 1 1 calc GR
C17 C 0.3845(3) 0.07299(16) 0.36500(16) 0.0289(6) Uani 1 1 d .
H17 H 0.3679 0.0371 0.3989 0.035 Uiso 1 1 calc R
C2 C 0.4355(2) 0.18057(15) 0.26454(14) 0.0211(6) Uani 1 1 d .
C29 C -0.0940(4) 0.1348(2) 0.3236(3) 0.0514(10) Uani 1 1 d .
H29 H -0.1236 0.1309 0.3668 0.062 Uiso 1 1 calc R
C7 C 0.6721(3) 0.2166(2) 0.05388(18) 0.0369(7) Uani 1 1 d .
H7 H 0.7425 0.2442 0.0385 0.044 Uiso 1 1 calc R
C31 C 0.1330(3) 0.28856(16) 0.06225(15) 0.0279(6) Uani 1 1 d .
C16 C 0.4842(3) 0.07289(17) 0.33146(16) 0.0299(7) Uani 1 1 d .
H16 H 0.5336 0.0364 0.3424 0.036 Uiso 1 1 calc R
C9 C 0.5990(3) 0.32912(16) 0.26205(16) 0.0256(6) Uani 1 1 d .
C13 C 0.8169(3) 0.3648(2) 0.34179(19) 0.0447(9) Uani 1 1 d .
H13 H 0.8948 0.3518 0.3609 0.054 Uiso 1 1 calc R
C4 C 0.4600(3) 0.13721(16) 0.09721(17) 0.0298(6) Uani 1 1 d .
H4 H 0.3870 0.1105 0.1107 0.036 Uiso 1 1 calc R
C26 C -0.0054(3) 0.14590(16) 0.19569(18) 0.0316(7) Uani 1 1 d .
H26 H 0.0234 0.1490 0.1522 0.038 Uiso 1 1 calc R
C27 C -0.1263(3) 0.09747(19) 0.1926(2) 0.0464(9) Uani 1 1 d .
H27 H -0.1777 0.0686 0.1472 0.056 Uiso 1 1 calc R
C8 C 0.6313(3) 0.25207(18) 0.10993(17) 0.0308(7) Uani 1 1 d .
H8 H 0.6760 0.3028 0.1326 0.037 Uiso 1 1 calc R
C28 C -0.1695(3) 0.0924(2) 0.2565(3) 0.0530(11) Uani 1 1 d .
H28 H -0.2502 0.0601 0.2544 0.064 Uiso 1 1 calc R
C18 C 0.3097(3) 0.12609(15) 0.34823(15) 0.0247(6) Uani 1 1 d .
H18 H 0.2431 0.1261 0.3711 0.030 Uiso 1 1 calc R
C32 C 0.2575(3) 0.30999(17) 0.04909(15) 0.0292(6) Uani 1 1 d .
C1 C 0.3338(2) 0.17973(15) 0.29714(14) 0.0200(5) Uani 1 1 d .
C19 C 0.2695(3) 0.31988(16) 0.34587(15) 0.0260(6) Uani 1 1 d .
C10 C 0.5845(3) 0.40223(16) 0.28659(16) 0.0310(7) Uani 1 1 d .
H10 H 0.5059 0.4149 0.2692 0.037 Uiso 1 1 calc R
C25 C 0.0727(3) 0.18959(16) 0.26278(17) 0.0254(6) Uani 1 1 d .
C30 C 0.0274(3) 0.18391(18) 0.3271(2) 0.0377(8) Uani 1 1 d .
H30 H 0.0780 0.2128 0.3726 0.045 Uiso 1 1 calc R
C34 C 0.2525(3) 0.39952(16) 0.14535(16) 0.0253(6) Uani 1 1 d .
C33 C 0.3306(3) 0.37940(16) 0.09974(16) 0.0276(6) Uani 1 1 d .
C35 C 0.1297(3) 0.34287(16) 0.12191(15) 0.0250(6) Uani 1 1 d .
C24 C 0.1811(3) 0.36250(17) 0.35504(17) 0.0360(7) Uani 1 1 d .
H24 H 0.1020 0.3528 0.3193 0.043 Uiso 1 1 calc R
C15 C 0.5107(3) 0.12665(16) 0.28181(16) 0.0274(6) Uani 1 1 d .
H15 H 0.5785 0.1269 0.2599 0.033 Uiso 1 1 calc R
C14 C 0.7168(3) 0.31105(19) 0.29054(17) 0.0343(7) Uani 1 1 d .
H14 H 0.7282 0.2624 0.2749 0.041 Uiso 1 1 calc R
C36 C 0.0134(3) 0.34733(18) 0.14894(17) 0.0318(7) Uani 1 1 d .
H36A H -0.0347 0.2949 0.1518 0.048 Uiso 1 1 calc GR
H36B H -0.0401 0.3727 0.1143 0.048 Uiso 1 1 calc GR
H36C H 0.0405 0.3772 0.1980 0.048 Uiso 1 1 calc GR
O1 O 0.0919(4) 0.0117(2) 0.98159(17) 0.1369(19) Uani 1 1 d .
H1A H 0.1372 0.0587 0.9970 0.205 Uiso 1 1 d R
H1B H 0.1403 -0.0173 0.9732 0.205 Uiso 1 1 d R

loop_
_atom_site_aniso_label
_atom_site_aniso_U_11
_atom_site_aniso_U_22
_atom_site_aniso_U_33
_atom_site_aniso_U_23
_atom_site_aniso_U_13
_atom_site_aniso_U_12
Fe2 0.02004(19) 0.01615(19) 0.0245(2) 0.00401(15) 0.00935(16) 0.00432(15)
P3 0.0168(3) 0.0175(3) 0.0190(3) 0.0017(3) 0.0066(3) 0.0047(3)
P4 0.0192(3) 0.0171(3) 0.0204(3) 0.0023(3) 0.0067(3) 0.0061(3)
C52 0.093(3) 0.0349(19) 0.0337(19) 0.0041(15) 0.032(2) 0.028(2)
C53 0.069(2) 0.0260(17) 0.0286(17) -0.0003(14) 0.0129(17) 0.0074(16)
C51 0.063(2) 0.045(2) 0.043(2) 0.0152(17) 0.0335(19) 0.0333(18)
C62 0.0315(17) 0.051(2) 0.0255(16) -0.0112(15) 0.0112(14) -0.0035(15)
C80 0.060(2) 0.0247(16) 0.064(2) 0.0153(16) 0.0361(19) 0.0190(15)
C61 0.0386(17) 0.0246(15) 0.0356(17) -0.0081(13) 0.0219(15) -0.0020(13)
C60 0.0280(15) 0.0248(15) 0.0261(15) 0.0015(12) 0.0124(12) 0.0052(12)
C69 0.0292(16) 0.051(2) 0.0365(18) -0.0010(16) -0.0038(14) 0.0125(15)
C50 0.0422(17) 0.0302(16) 0.0291(16) 0.0087(13) 0.0176(14) 0.0176(13)
C56 0.0277(15) 0.0266(15) 0.0299(16) 0.0050(12) 0.0162(13) 0.0040(12)
C63 0.0276(15) 0.050(2) 0.0217(15) 0.0028(14) 0.0063(12) 0.0078(14)
C43 0.0200(13) 0.0334(16) 0.0221(14) 0.0069(12) 0.0093(11) 0.0102(12)
C45 0.0279(17) 0.072(3) 0.0272(17) -0.0050(17) 0.0046(14) 0.0032(17)
C44 0.0221(14) 0.0462(19) 0.0250(15) 0.0008(14) 0.0077(12) 0.0070(13)
C68 0.0187(15) 0.0413(19) 0.059(2) 0.0002(17) 0.0022(15) 0.0102(13)
C64 0.0246(14) 0.0320(16) 0.0248(15) 0.0053(12) 0.0113(12) 0.0090(12)
C57 0.0294(14) 0.0180(13) 0.0271(15) 0.0071(11) 0.0103(12) 0.0052(11)
C76 0.062(2) 0.047(2) 0.040(2) 0.0221(17) 0.0163(18) 0.0189(18)
C66 0.0234(14) 0.0243(15) 0.0345(16) 0.0026(12) 0.0126(12) 0.0053(11)
C49 0.0341(15) 0.0171(13) 0.0238(14) 0.0051(11) 0.0125(12) 0.0118(11)
C54 0.0398(17) 0.0228(15) 0.0292(16) 0.0040(12) 0.0103(14) 0.0060(13)
C48 0.0371(17) 0.0465(19) 0.0343(18) 0.0152(15) 0.0124(14) 0.0227(15)
C55 0.0224(13) 0.0216(14) 0.0280(15) 0.0031(11) 0.0110(12) 0.0060(11)
C79 0.045(2) 0.0315(18) 0.057(2) -0.0084(16) 0.0172(18) -0.0117(15)
C46 0.0283(18) 0.108(4) 0.0314(19) 0.017(2) 0.0002(15) 0.022(2)
C77 0.055(2) 0.0361(18) 0.045(2) 0.0101(15) 0.0347(17) 0.0109(15)
C59 0.0170(12) 0.0240(14) 0.0187(13) -0.0002(11) 0.0100(10) 0.0015(10)
C71 0.0387(17) 0.0169(14) 0.0410(18) 0.0099(13) 0.0226(14) 0.0075(12)
C73 0.0261(15) 0.0219(15) 0.0463(19) 0.0089(13) 0.0171(14) 0.0005(12)
C42 0.0164(12) 0.0156(12) 0.0194(13) 0.0012(10) 0.0026(10) 0.0024(10)
C58 0.0210(13) 0.0206(13) 0.0218(14) -0.0001(11) 0.0065(11) 0.0065(10)
C67 0.0236(15) 0.0315(16) 0.053(2) -0.0001(15) 0.0192(15) 0.0075(12)
C41 0.0159(12) 0.0175(13) 0.0153(12) -0.0005(10) 0.0025(10) 0.0045(10)
C74 0.0352(16) 0.0216(14) 0.0363(17) 0.0079(13) 0.0220(14) 0.0049(12)
C72 0.0363(16) 0.0164(14) 0.0416(18) 0.0029(13) 0.0188(14) -0.0015(12)
C65 0.0179(12) 0.0153(13) 0.0276(15) 0.0006(11) 0.0075(11) 0.0043(10)
C75 0.0384(17) 0.0231(15) 0.0360(17) 0.0123(13) 0.0177(14) 0.0082(13)
C78 0.0291(17) 0.0389(19) 0.065(2) 0.0078(17) 0.0191(16) 0.0030(14)
C70 0.0227(14) 0.0366(17) 0.0289(16) -0.0014(13) 0.0056(12) 0.0091(12)
C47 0.044(2) 0.084(3) 0.040(2) 0.027(2) 0.0121(17) 0.038(2)
Fe1 0.02152(19) 0.01849(19) 0.0203(2) 0.00394(15) 0.00714(16) 0.00726(15)
P1 0.0201(3) 0.0189(3) 0.0217(4) 0.0035(3) 0.0077(3) 0.0065(3)
P2 0.0193(3) 0.0190(3) 0.0235(4) 0.0025(3) 0.0080(3) 0.0043(3)
C22 0.097(3) 0.0314(19) 0.036(2) -0.0054(16) 0.036(2) -0.001(2)
C21 0.063(2) 0.040(2) 0.0296(18) -0.0008(15) 0.0115(17) -0.0148(18)
C37 0.0412(17) 0.0212(15) 0.0414(18) 0.0063(13) 0.0157(15) 0.0102(13)
C20 0.0448(18) 0.0276(16) 0.0291(17) 0.0031(13) 0.0129(14) 0.0003(14)
C23 0.086(3) 0.0309(18) 0.040(2) 0.0058(16) 0.034(2) 0.0219(19)
C6 0.0429(19) 0.053(2) 0.0297(17) 0.0017(15) 0.0152(15) 0.0251(16)
C39 0.059(2) 0.051(2) 0.0216(16) 0.0066(15) 0.0144(15) 0.0245(17)
C40 0.0413(18) 0.0385(18) 0.0330(18) 0.0025(14) -0.0069(15) 0.0127(15)
C11 0.055(2) 0.0266(17) 0.0313(18) -0.0018(14) 0.0144(16) -0.0055(15)
C3 0.0219(13) 0.0241(14) 0.0248(14) 0.0040(11) 0.0080(11) 0.0090(11)
C5 0.0417(18) 0.0322(17) 0.0384(18) -0.0014(14) 0.0141(15) 0.0135(14)
C12 0.041(2) 0.045(2) 0.0313(18) 0.0003(16) 0.0048(15) -0.0182(16)
C38 0.0428(18) 0.0376(18) 0.044(2) 0.0174(15) 0.0227(16) 0.0091(15)
C17 0.0350(16) 0.0250(15) 0.0230(15) 0.0059(12) 0.0025(12) 0.0049(12)
C2 0.0192(13) 0.0204(13) 0.0207(14) 0.0012(11) 0.0016(11) 0.0030(10)
C29 0.050(2) 0.043(2) 0.086(3) 0.030(2) 0.048(2) 0.0223(18)
C7 0.0288(16) 0.052(2) 0.0364(18) 0.0111(16) 0.0177(14) 0.0122(15)
C31 0.0350(16) 0.0275(15) 0.0204(14) 0.0045(12) 0.0004(12) 0.0133(13)
C16 0.0288(15) 0.0281(16) 0.0314(16) 0.0072(13) -0.0011(13) 0.0127(12)
C9 0.0233(14) 0.0254(15) 0.0269(15) 0.0045(12) 0.0095(12) -0.0001(11)
C13 0.0274(17) 0.056(2) 0.0391(19) 0.0036(17) -0.0005(14) -0.0022(15)
C4 0.0322(16) 0.0260(15) 0.0364(17) 0.0059(13) 0.0172(14) 0.0084(12)
C26 0.0234(14) 0.0254(15) 0.0473(19) 0.0072(14) 0.0098(14) 0.0075(12)
C27 0.0257(16) 0.0344(19) 0.078(3) 0.0090(18) 0.0118(17) 0.0065(14)
C8 0.0260(15) 0.0327(16) 0.0342(17) 0.0052(13) 0.0111(13) 0.0047(12)
C28 0.0269(17) 0.0296(18) 0.109(4) 0.019(2) 0.028(2) 0.0071(14)
C18 0.0270(14) 0.0241(14) 0.0229(14) 0.0039(12) 0.0077(12) 0.0048(11)
C32 0.0418(17) 0.0331(16) 0.0190(14) 0.0086(12) 0.0104(13) 0.0183(14)
C1 0.0191(13) 0.0182(13) 0.0210(14) 0.0019(11) 0.0032(11) 0.0035(10)
C19 0.0380(16) 0.0211(14) 0.0219(14) 0.0057(11) 0.0137(13) 0.0067(12)
C10 0.0369(17) 0.0255(16) 0.0301(16) 0.0053(13) 0.0136(13) 0.0016(13)
C25 0.0227(14) 0.0229(14) 0.0377(17) 0.0117(12) 0.0147(12) 0.0108(11)
C30 0.0362(17) 0.0375(18) 0.050(2) 0.0153(15) 0.0240(16) 0.0142(14)
C34 0.0325(15) 0.0219(14) 0.0278(15) 0.0096(12) 0.0125(12) 0.0129(12)
C33 0.0352(16) 0.0267(15) 0.0272(15) 0.0133(12) 0.0135(13) 0.0123(12)
C35 0.0290(15) 0.0247(15) 0.0247(15) 0.0083(12) 0.0051(12) 0.0143(12)
C24 0.057(2) 0.0295(16) 0.0299(17) 0.0066(13) 0.0190(15) 0.0193(15)
C15 0.0207(14) 0.0306(16) 0.0324(16) 0.0059(13) 0.0064(12) 0.0099(12)
C14 0.0282(16) 0.0353(17) 0.0371(18) 0.0009(14) 0.0078(14) 0.0050(13)
C36 0.0299(15) 0.0350(17) 0.0346(17) 0.0082(14) 0.0076(13) 0.0160(13)
O1 0.235(5) 0.081(2) 0.044(2) 0.0076(17) -0.053(2) 0.033(3)

loop_
_atom_type_symbol
_atom_type_description
_atom_type_scat_dispersion_real
_atom_type_scat_dispersion_imag
_atom_type_scat_source
C C 0.0030 0.0020 'International Tables Vol C Tables 4.2.6.8 and 6.1.1.4'
H H 0.0000 0.0000 'International Tables Vol C Tables 4.2.6.8 and 6.1.1.4'
Fe Fe 0.3460 0.8440 'International Tables Vol C Tables 4.2.6.8 and 6.1.1.4'
O O 0.0110 0.0060 'International Tables Vol C Tables 4.2.6.8 and 6.1.1.4'
P P 0.1020 0.0940 'International Tables Vol C Tables 4.2.6.8 and 6.1.1.4'

loop_
_geom_angle_atom_site_label_1
_geom_angle_atom_site_label_2
_geom_angle_atom_site_label_3
_geom_angle
P3 Fe2 H 78.7
P3 Fe2 P4 86.66(3)
P4 Fe2 H 79.3
C71 Fe2 H 118.9
C71 Fe2 P3 161.80(9)
C71 Fe2 P4 100.50(8)
C71 Fe2 C74 66.18(11)
C71 Fe2 C75 39.45(11)
C73 Fe2 H 95.4
C73 Fe2 P3 109.23(8)
C73 Fe2 P4 162.11(9)
C73 Fe2 C71 66.91(11)
C73 Fe2 C74 40.01(12)
C73 Fe2 C72 40.28(11)
C73 Fe2 C75 66.88(12)
C74 Fe2 H 132.6
C74 Fe2 P3 99.04(8)
C74 Fe2 P4 148.08(9)
C74 Fe2 C75 39.31(11)
C72 Fe2 H 88.8
C72 Fe2 P3 146.16(9)
C72 Fe2 P4 122.04(8)
C72 Fe2 C71 39.55(12)
C72 Fe2 C74 66.86(12)
C72 Fe2 C75 66.60(12)
C75 Fe2 H 155.3
C75 Fe2 P3 122.35(9)
C75 Fe2 P4 112.10(8)
C59 P3 Fe2 122.69(9)
C41 P3 Fe2 109.03(8)
C41 P3 C59 99.47(11)
C41 P3 C65 102.28(11)
C65 P3 Fe2 117.35(8)
C65 P3 C59 102.88(12)
C43 P4 Fe2 119.95(9)
C49 P4 Fe2 121.66(9)
C49 P4 C43 101.52(12)
C42 P4 Fe2 108.23(8)
C42 P4 C43 100.75(12)
C42 P4 C49 101.43(12)
C53 C52 H52 120.1
C53 C52 C51 119.7(3)
C51 C52 H52 120.1
C52 C53 H53 119.5
C52 C53 C54 121.0(3)
C54 C53 H53 119.5
C52 C51 H51 120.1
C50 C51 C52 119.8(3)
C50 C51 H51 120.1
C61 C62 H62 120.1
C63 C62 H62 120.1
C63 C62 C61 119.7(3)
H80A C80 H80B 109.5
H80A C80 H80C 109.5
H80B C80 H80C 109.5
C71 C80 H80A 109.5
C71 C80 H80B 109.5
C71 C80 H80C 109.5
C62 C61 H61 119.8
C60 C61 C62 120.4(3)
C60 C61 H61 119.8
C61 C60 H60 119.7
C61 C60 C59 120.6(3)
C59 C60 H60 119.7
C68 C69 H69 120.1
C68 C69 C70 119.7(3)
C70 C69 H69 120.1
C51 C50 H50 119.6
C49 C50 C51 120.8(3)
C49 C50 H50 119.6
C57 C56 H56 119.7
C55 C56 H56 119.7
C55 C56 C57 120.7(2)
C62 C63 H63 120.0
C62 C63 C64 120.0(3)
C64 C63 H63 120.0
C44 C43 P4 119.8(2)
C48 C43 P4 121.8(2)
C48 C43 C44 118.1(3)
C44 C45 H45 120.1
C46 C45 H45 120.1
C46 C45 C44 119.8(3)
C43 C44 H44 119.5
C45 C44 C43 121.1(3)
C45 C44 H44 119.5
C69 C68 H68 120.1
C67 C68 C69 119.8(3)
C67 C68 H68 120.1
C63 C64 H64 119.3
C63 C64 C59 121.4(3)
C59 C64 H64 119.3
C56 C57 H57 120.2
C58 C57 C56 119.6(2)
C58 C57 H57 120.2
H76A C76 H76B 109.5
H76A C76 H76C 109.5
H76B C76 H76C 109.5
C75 C76 H76A 109.5
C75 C76 H76B 109.5
C75 C76 H76C 109.5
C67 C66 H66 119.8
C65 C66 H66 119.8
C65 C66 C67 120.3(3)
C50 C49 P4 124.4(2)
C50 C49 C54 118.3(3)
C54 C49 P4 117.2(2)
C53 C54 C49 120.3(3)
C53 C54 H54 119.9
C49 C54 H54 119.9
C43 C48 H48 119.8
C47 C48 C43 120.5(3)
C47 C48 H48 119.8
C56 C55 H55 120.0
C56 C55 C42 119.9(2)
C42 C55 H55 120.0
H79A C79 H79B 109.5
H79A C79 H79C 109.5
H79B C79 H79C 109.5
C72 C79 H79A 109.5
C72 C79 H79B 109.5
C72 C79 H79C 109.5
C45 C46 H46 119.9
C47 C46 C45 120.1(3)
C47 C46 H46 119.9
H77A C77 H77B 109.5
H77A C77 H77C 109.5
H77B C77 H77C 109.5
C74 C77 H77A 109.5
C74 C77 H77B 109.5
C74 C77 H77C 109.5
C60 C59 P3 124.5(2)
C64 C59 P3 117.3(2)
C64 C59 C60 118.0(2)
C80 C71 Fe2 130.7(2)
C72 C71 Fe2 69.95(15)
C72 C71 C80 124.8(3)
C72 C71 C75 109.0(3)
C75 C71 Fe2 71.22(15)
C75 C71 C80 125.8(3)
C74 C73 Fe2 71.07(15)
C74 C73 C72 107.4(3)
C74 C73 C78 127.3(3)
C72 C73 Fe2 70.18(16)
C72 C73 C78 125.0(3)
C78 C73 Fe2 128.7(2)
C55 C42 P4 125.43(19)
C41 C42 P4 114.80(18)
C41 C42 C55 119.7(2)
C57 C58 H58 119.9
C57 C58 C41 120.2(2)
C41 C58 H58 119.9
C68 C67 C66 120.5(3)
C68 C67 H67 119.7
C66 C67 H67 119.7
C42 C41 P3 114.49(18)
C58 C41 P3 125.73(19)
C58 C41 C42 119.8(2)
C77 C74 Fe2 131.8(2)
C73 C74 Fe2 68.92(15)
C73 C74 C77 125.4(3)
C75 C74 Fe2 70.81(15)
C75 C74 C77 125.8(3)
C75 C74 C73 108.3(3)
C79 C72 Fe2 131.3(2)
C71 C72 Fe2 70.51(16)
C71 C72 C79 126.1(3)
C71 C72 C73 107.7(3)
C73 C72 Fe2 69.53(16)
C73 C72 C79 125.8(3)
C66 C65 P3 122.6(2)
C70 C65 P3 118.3(2)
C70 C65 C66 118.7(2)
C76 C75 Fe2 131.8(2)
C71 C75 Fe2 69.33(16)
C71 C75 C76 125.4(3)
C74 C75 Fe2 69.88(16)
C74 C75 C76 126.6(3)
C74 C75 C71 107.5(3)
C73 C78 H78A 109.5
C73 C78 H78B 109.5
C73 C78 H78C 109.5
H78A C78 H78B 109.5
H78A C78 H78C 109.5
H78B C78 H78C 109.5
C69 C70 H70 119.5
C65 C70 C69 120.9(3)
C65 C70 H70 119.5
C48 C47 H47 119.8
C46 C47 C48 120.4(3)
C46 C47 H47 119.8
P1 Fe1 HA 80.9
P2 Fe1 HA 80.6
P2 Fe1 P1 85.99(3)
C31 Fe1 HA 85.8
C31 Fe1 P1 123.91(9)
C31 Fe1 P2 144.65(8)
C31 Fe1 C34 66.73(11)
C31 Fe1 C33 66.56(11)
C31 Fe1 C35 39.68(11)
C32 Fe1 HA 94.5
C32 Fe1 P1 163.69(9)
C32 Fe1 P2 108.83(8)
C32 Fe1 C31 39.83(11)
C32 Fe1 C34 66.96(11)
C32 Fe1 C33 40.02(11)
C32 Fe1 C35 66.88(11)
C34 Fe1 HA 152.3
C34 Fe1 P1 110.90(8)
C34 Fe1 P2 123.95(8)
C33 Fe1 HA 132.7
C33 Fe1 P1 146.33(8)
C33 Fe1 P2 99.95(8)
C33 Fe1 C34 39.31(10)
C35 Fe1 HA 115.0
C35 Fe1 P1 100.74(8)
C35 Fe1 P2 163.67(8)
C35 Fe1 C34 39.74(10)
C35 Fe1 C33 66.29(11)
C1 P1 Fe1 108.23(9)
C1 P1 C25 100.76(11)
C19 P1 Fe1 121.40(9)
C19 P1 C1 102.07(12)
C19 P1 C25 100.23(13)
C25 P1 Fe1 120.90(10)
C3 P2 Fe1 117.89(9)
C3 P2 C2 102.62(12)
C3 P2 C9 102.57(12)
C2 P2 Fe1 108.01(8)
C2 P2 C9 99.52(12)
C9 P2 Fe1 123.04(9)
C21 C22 H22 119.9
C23 C22 H22 119.9
C23 C22 C21 120.3(3)
C22 C21 H21 120.1
C22 C21 C20 119.7(3)
C20 C21 H21 120.1
H37A C37 H37B 109.5
H37A C37 H37C 109.5
H37B C37 H37C 109.5
C34 C37 H37A 109.5
C34 C37 H37B 109.5
C34 C37 H37C 109.5
C21 C20 H20 119.6
C19 C20 C21 120.8(3)
C19 C20 H20 119.6
C22 C23 H23 120.0
C22 C23 C24 120.0(3)
C24 C23 H23 120.0
C5 C6 H6 120.2
C7 C6 H6 120.2
C7 C6 C5 119.5(3)
H39A C39 H39B 109.5
H39A C39 H39C 109.5
H39B C39 H39C 109.5
C32 C39 H39A 109.5
C32 C39 H39B 109.5
C32 C39 H39C 109.5
H40A C40 H40B 109.5
H40A C40 H40C 109.5
H40B C40 H40C 109.5
C31 C40 H40A 109.5
C31 C40 H40B 109.5
C31 C40 H40C 109.5
C12 C11 H11 119.7
C12 C11 C10 120.5(3)
C10 C11 H11 119.7
C4 C3 P2 117.8(2)
C4 C3 C8 118.0(3)
C8 C3 P2 124.0(2)
C6 C5 H5 120.2
C4 C5 C6 119.7(3)
C4 C5 H5 120.2
C11 C12 H12 120.2
C11 C12 C13 119.6(3)
C13 C12 H12 120.2
H38A C38 H38B 109.5
H38A C38 H38C 109.5
H38B C38 H38C 109.5
C33 C38 H38A 109.5
C33 C38 H38B 109.5
C33 C38 H38C 109.5
C16 C17 H17 119.9
C18 C17 H17 119.9
C18 C17 C16 120.2(3)
C1 C2 P2 113.78(19)
C1 C2 C15 119.9(2)
C15 C2 P2 126.3(2)
C28 C29 H29 119.9
C28 C29 C30 120.2(3)
C30 C29 H29 119.9
C6 C7 H7 119.8
C6 C7 C8 120.3(3)
C8 C7 H7 119.8
C40 C31 Fe1 129.4(2)
C32 C31 Fe1 69.60(15)
C32 C31 C40 125.6(3)
C32 C31 C35 108.2(2)
C35 C31 Fe1 70.52(15)
C35 C31 C40 126.1(3)
C17 C16 H16 119.9
C15 C16 C17 120.3(3)
C15 C16 H16 119.9
C10 C9 P2 118.3(2)
C10 C9 C14 118.4(3)
C14 C9 P2 123.1(2)
C12 C13 H13 119.9
C12 C13 C14 120.1(3)
C14 C13 H13 119.9
C3 C4 H4 119.2
C5 C4 C3 121.6(3)
C5 C4 H4 119.2
C27 C26 H26 119.5
C25 C26 H26 119.5
C25 C26 C27 121.0(3)
C26 C27 H27 120.1
C28 C27 C26 119.9(4)
C28 C27 H27 120.1
C3 C8 C7 120.8(3)
C3 C8 H8 119.6
C7 C8 H8 119.6
C29 C28 H28 119.9
C27 C28 C29 120.3(3)
C27 C28 H28 119.9
C17 C18 H18 119.9
C17 C18 C1 120.1(3)
C1 C18 H18 119.9
C39 C32 Fe1 129.1(2)
C31 C32 Fe1 70.57(15)
C31 C32 C39 125.6(3)
C31 C32 C33 107.7(2)
C33 C32 Fe1 71.11(15)
C33 C32 C39 126.3(3)
C2 C1 P1 114.68(18)
C18 C1 P1 125.6(2)
C18 C1 C2 119.6(2)
C20 C19 P1 121.0(2)
C20 C19 C24 118.0(3)
C24 C19 P1 120.7(2)
C11 C10 C9 120.6(3)
C11 C10 H10 119.7
C9 C10 H10 119.7
C26 C25 P1 117.7(2)
C30 C25 P1 123.8(2)
C30 C25 C26 118.4(3)
C29 C30 H30 119.9
C25 C30 C29 120.2(3)
C25 C30 H30 119.9
C37 C34 Fe1 131.5(2)
C33 C34 Fe1 69.95(15)
C33 C34 C37 126.3(3)
C33 C34 C35 107.4(2)
C35 C34 Fe1 69.46(14)
C35 C34 C37 125.9(2)
C38 C33 Fe1 131.8(2)
C32 C33 Fe1 68.88(15)
C32 C33 C38 124.9(3)
C34 C33 Fe1 70.74(15)
C34 C33 C38 126.3(3)
C34 C33 C32 108.4(2)
C31 C35 Fe1 69.80(15)
C31 C35 C34 108.3(2)
C31 C35 C36 126.2(3)
C34 C35 Fe1 70.79(15)
C34 C35 C36 125.1(3)
C36 C35 Fe1 131.23(19)
C23 C24 C19 121.2(3)
C23 C24 H24 119.4
C19 C24 H24 119.4
C2 C15 H15 120.1
C16 C15 C2 119.8(3)
C16 C15 H15 120.1
C9 C14 H14 119.6
C13 C14 C9 120.7(3)
C13 C14 H14 119.6
C35 C36 H36A 109.5
C35 C36 H36B 109.5
C35 C36 H36C 109.5
H36A C36 H36B 109.5
H36A C36 H36C 109.5
H36B C36 H36C 109.5
H1A O1 H1B 109.4

loop_
_geom_bond_atom_site_label_1
_geom_bond_atom_site_label_2
_geom_bond_distance
Fe2 H 1.4555
Fe2 P3 2.1255(8)
Fe2 P4 2.1358(8)
Fe2 C71 2.094(3)
Fe2 C73 2.078(3)
Fe2 C74 2.107(3)
Fe2 C72 2.087(3)
Fe2 C75 2.119(3)
P3 C59 1.841(3)
P3 C41 1.835(3)
P3 C65 1.834(3)
P4 C43 1.845(3)
P4 C49 1.846(3)
P4 C42 1.836(2)
C52 H52 0.9300
C52 C53 1.357(5)
C52 C51 1.392(5)
C53 H53 0.9300
C53 C54 1.392(4)
C51 H51 0.9300
C51 C50 1.390(4)
C62 H62 0.9300
C62 C61 1.385(4)
C62 C63 1.375(4)
C80 H80A 0.9600
C80 H80B 0.9600
C80 H80C 0.9600
C80 C71 1.502(4)
C61 H61 0.9300
C61 C60 1.381(4)
C60 H60 0.9300
C60 C59 1.400(4)
C69 H69 0.9300
C69 C68 1.383(4)
C69 C70 1.386(4)
C50 H50 0.9300
C50 C49 1.391(4)
C56 H56 0.9300
C56 C57 1.387(4)
C56 C55 1.376(4)
C63 H63 0.9300
C63 C64 1.385(4)
C43 C44 1.396(4)
C43 C48 1.395(4)
C45 H45 0.9300
C45 C44 1.386(4)
C45 C46 1.377(5)
C44 H44 0.9300
C68 H68 0.9300
C68 C67 1.369(5)
C64 H64 0.9300
C64 C59 1.388(4)
C57 H57 0.9300
C57 C58 1.385(3)
C76 H76A 0.9600
C76 H76B 0.9600
C76 H76C 0.9600
C76 C75 1.503(4)
C66 H66 0.9300
C66 C67 1.388(4)
C66 C65 1.386(4)
C49 C54 1.393(4)
C54 H54 0.9300
C48 H48 0.9300
C48 C47 1.388(4)
C55 H55 0.9300
C55 C42 1.393(3)
C79 H79A 0.9600
C79 H79B 0.9600
C79 H79C 0.9600
C79 C72 1.497(4)
C46 H46 0.9300
C46 C47 1.374(5)
C77 H77A 0.9600
C77 H77B 0.9600
C77 H77C 0.9600
C77 C74 1.505(4)
C71 C72 1.414(4)
C71 C75 1.422(4)
C73 C74 1.432(4)
C73 C72 1.434(4)
C73 C78 1.495(4)
C42 C41 1.392(3)
C58 H58 0.9300
C58 C41 1.392(3)
C67 H67 0.9300
C74 C75 1.421(4)
C65 C70 1.383(4)
C78 H78A 0.9600
C78 H78B 0.9600
C78 H78C 0.9600
C70 H70 0.9300
C47 H47 0.9300
Fe1 HA 1.4613
Fe1 P1 2.1368(8)
Fe1 P2 2.1289(8)
Fe1 C31 2.092(3)
Fe1 C32 2.079(3)
Fe1 C34 2.119(3)
Fe1 C33 2.109(3)
Fe1 C35 2.102(3)
P1 C1 1.843(3)
P1 C19 1.836(3)
P1 C25 1.847(3)
P2 C3 1.833(3)
P2 C2 1.842(3)
P2 C9 1.847(3)
C22 H22 0.9300
C22 C21 1.384(5)
C22 C23 1.368(5)
C21 H21 0.9300
C21 C20 1.390(4)
C37 H37A 0.9600
C37 H37B 0.9600
C37 H37C 0.9600
C37 C34 1.500(4)
C20 H20 0.9300
C20 C19 1.389(4)
C23 H23 0.9300
C23 C24 1.382(4)
C6 H6 0.9300
C6 C5 1.393(4)
C6 C7 1.374(5)
C39 H39A 0.9600
C39 H39B 0.9600
C39 H39C 0.9600
C39 C32 1.500(4)
C40 H40A 0.9600
C40 H40B 0.9600
C40 H40C 0.9600
C40 C31 1.504(4)
C11 H11 0.9300
C11 C12 1.372(5)
C11 C10 1.385(4)
C3 C4 1.387(4)
C3 C8 1.390(4)
C5 H5 0.9300
C5 C4 1.377(4)
C12 H12 0.9300
C12 C13 1.385(5)
C38 H38A 0.9600
C38 H38B 0.9600
C38 H38C 0.9600
C38 C33 1.501(4)
C17 H17 0.9300
C17 C16 1.385(4)
C17 C18 1.379(4)
C2 C1 1.392(4)
C2 C15 1.395(4)
C29 H29 0.9300
C29 C28 1.371(5)
C29 C30 1.401(4)
C7 H7 0.9300
C7 C8 1.389(4)
C31 C32 1.421(4)
C31 C35 1.424(4)
C16 H16 0.9300
C16 C15 1.381(4)
C9 C10 1.390(4)
C9 C14 1.393(4)
C13 H13 0.9300
C13 C14 1.383(4)
C4 H4 0.9300
C26 H26 0.9300
C26 C27 1.393(4)
C26 C25 1.388(4)
C27 H27 0.9300
C27 C28 1.372(5)
C8 H8 0.9300
C28 H28 0.9300
C18 H18 0.9300
C18 C1 1.394(3)
C32 C33 1.433(4)
C19 C24 1.392(4)
C10 H10 0.9300
C25 C30 1.390(4)
C30 H30 0.9300
C34 C33 1.422(4)
C34 C35 1.435(4)
C35 C36 1.499(4)
C24 H24 0.9300
C15 H15 0.9300
C14 H14 0.9300
C36 H36A 0.9600
C36 H36B 0.9600
C36 H36C 0.9600
O1 H1A 0.8510
O1 H1B 0.8496

loop_
_geom_torsion_atom_site_label_1
_geom_torsion_atom_site_label_2
_geom_torsion_atom_site_label_3
_geom_torsion_atom_site_label_4
_geom_torsion
Fe2 P3 C59 C60 168.54(18)
Fe2 P3 C59 C64 -17.9(2)
Fe2 P3 C41 C42 15.8(2)
Fe2 P3 C41 C58 -165.7(2)
Fe2 P3 C65 C66 -95.2(2)
Fe2 P3 C65 C70 77.5(2)
Fe2 P4 C43 C44 82.4(2)
Fe2 P4 C43 C48 -91.1(2)
Fe2 P4 C49 C50 160.66(19)
Fe2 P4 C49 C54 -22.9(2)
Fe2 P4 C42 C55 162.1(2)
Fe2 P4 C42 C41 -19.9(2)
Fe2 C71 C72 C79 -127.5(3)
Fe2 C71 C72 C73 59.85(18)
Fe2 C71 C75 C76 127.3(3)
Fe2 C71 C75 C74 -59.69(18)
Fe2 C73 C74 C77 -127.1(3)
Fe2 C73 C74 C75 60.07(19)
Fe2 C73 C72 C79 126.9(3)
Fe2 C73 C72 C71 -60.46(19)
Fe2 C74 C75 C76 -127.8(3)
Fe2 C74 C75 C71 59.34(18)
P3 C65 C70 C69 -173.8(2)
P4 C43 C44 C45 -171.9(2)
P4 C43 C48 C47 173.4(2)
P4 C49 C54 C53 -177.1(2)
P4 C42 C41 P3 2.7(2)
P4 C42 C41 C58 -175.92(19)
C52 C53 C54 C49 -0.7(4)
C52 C51 C50 C49 0.0(4)
C53 C52 C51 C50 -1.1(5)
C51 C52 C53 C54 1.5(5)
C51 C50 C49 P4 177.2(2)
C51 C50 C49 C54 0.8(4)
C62 C61 C60 C59 -0.8(4)
C62 C63 C64 C59 -0.6(4)
C80 C71 C72 Fe2 126.3(3)
C80 C71 C72 C79 -1.2(4)
C80 C71 C72 C73 -173.8(3)
C80 C71 C75 Fe2 -127.2(3)
C80 C71 C75 C76 0.1(4)
C80 C71 C75 C74 173.1(3)
C61 C62 C63 C64 -0.3(4)
C61 C60 C59 P3 173.4(2)
C61 C60 C59 C64 -0.2(4)
C69 C68 C67 C66 -1.3(5)
C50 C49 C54 C53 -0.5(4)
C56 C57 C58 C41 -0.5(4)
C56 C55 C42 P4 176.0(2)
C56 C55 C42 C41 -1.9(4)
C63 C62 C61 C60 1.1(4)
C63 C64 C59 P3 -173.1(2)
C63 C64 C59 C60 0.9(4)
C43 P4 C49 C50 24.3(3)
C43 P4 C49 C54 -159.3(2)
C43 P4 C42 C55 -71.2(2)
C43 P4 C42 C41 106.8(2)
C43 C48 C47 C46 -1.4(5)
C45 C46 C47 C48 1.4(5)
C44 C43 C48 C47 -0.2(4)
C44 C45 C46 C47 0.2(5)
C68 C69 C70 C65 0.8(5)
C57 C56 C55 C42 0.4(4)
C57 C58 C41 P3 -179.4(2)
C57 C58 C41 C42 -1.0(4)
C66 C65 C70 C69 -0.8(4)
C49 P4 C43 C44 -140.3(2)
C49 P4 C43 C48 46.2(2)
C49 P4 C42 C55 33.0(3)
C49 P4 C42 C41 -149.00(19)
C48 C43 C44 C45 1.9(4)
C55 C56 C57 C58 0.8(4)
C55 C42 C41 P3 -179.22(19)
C55 C42 C41 C58 2.2(4)
C46 C45 C44 C43 -1.9(5)
C77 C74 C75 Fe2 128.3(3)
C77 C74 C75 C76 0.5(5)
C77 C74 C75 C71 -172.4(3)
C59 P3 C41 C42 -113.73(19)
C59 P3 C41 C58 64.8(2)
C59 P3 C65 C66 42.7(2)
C59 P3 C65 C70 -144.6(2)
C73 C74 C75 Fe2 -58.89(18)
C73 C74 C75 C76 173.3(3)
C73 C74 C75 C71 0.4(3)
C42 P4 C43 C44 -36.1(2)
C42 P4 C43 C48 150.4(2)
C42 P4 C49 C50 -79.4(2)
C42 P4 C49 C54 97.0(2)
C67 C66 C65 P3 172.5(2)
C67 C66 C65 C70 -0.2(4)
C41 P3 C59 C60 -71.5(2)
C41 P3 C59 C64 102.1(2)
C41 P3 C65 C66 145.5(2)
C41 P3 C65 C70 -41.7(2)
C74 C73 C72 Fe2 61.67(18)
C74 C73 C72 C79 -171.5(3)
C74 C73 C72 C71 1.2(3)
C72 C71 C75 Fe2 60.00(19)
C72 C71 C75 C76 -172.7(3)
C72 C71 C75 C74 0.3(3)
C72 C73 C74 Fe2 -61.09(18)
C72 C73 C74 C77 171.8(3)
C72 C73 C74 C75 -1.0(3)
C65 P3 C59 C60 33.6(2)
C65 P3 C59 C64 -152.9(2)
C65 P3 C41 C42 140.75(19)
C65 P3 C41 C58 -40.8(2)
C65 C66 C67 C68 1.3(4)
C75 C71 C72 Fe2 -60.79(19)
C75 C71 C72 C79 171.7(3)
C75 C71 C72 C73 -0.9(3)
C78 C73 C74 Fe2 124.7(3)
C78 C73 C74 C77 -2.4(4)
C78 C73 C74 C75 -175.2(3)
C78 C73 C72 Fe2 -124.0(3)
C78 C73 C72 C79 2.9(5)
C78 C73 C72 C71 175.6(3)
C70 C69 C68 C67 0.3(5)
Fe1 P1 C1 C2 16.0(2)
Fe1 P1 C1 C18 -159.8(2)
Fe1 P1 C19 C20 -89.8(2)
Fe1 P1 C19 C24 85.3(2)
Fe1 P1 C25 C26 22.9(2)
Fe1 P1 C25 C30 -160.3(2)
Fe1 P2 C3 C4 -66.2(2)
Fe1 P2 C3 C8 108.6(2)
Fe1 P2 C2 C1 -25.2(2)
Fe1 P2 C2 C15 155.1(2)
Fe1 P2 C9 C10 4.7(3)
Fe1 P2 C9 C14 178.4(2)
Fe1 C31 C32 C39 124.7(3)
Fe1 C31 C32 C33 -61.75(18)
Fe1 C31 C35 C34 60.63(18)
Fe1 C31 C35 C36 -126.9(3)
Fe1 C32 C33 C38 127.0(3)
Fe1 C32 C33 C34 -59.90(18)
Fe1 C34 C33 C38 -128.3(3)
Fe1 C34 C33 C32 58.75(18)
Fe1 C34 C35 C31 -60.00(18)
Fe1 C34 C35 C36 127.5(3)
P1 C19 C24 C23 -177.3(2)
P1 C25 C30 C29 -176.5(2)
P2 C3 C4 C5 176.8(2)
P2 C3 C8 C7 -175.2(2)
P2 C2 C1 P1 5.7(3)
P2 C2 C1 C18 -178.2(2)
P2 C2 C15 C16 179.4(2)
P2 C9 C10 C11 175.6(2)
P2 C9 C14 C13 -173.9(2)
C22 C21 C20 C19 0.5(5)
C22 C23 C24 C19 1.6(5)
C21 C22 C23 C24 0.0(5)
C21 C20 C19 P1 176.3(2)
C21 C20 C19 C24 1.0(4)
C37 C34 C33 Fe1 127.4(3)
C37 C34 C33 C38 -0.9(4)
C37 C34 C33 C32 -173.8(3)
C37 C34 C35 Fe1 -127.1(3)
C37 C34 C35 C31 172.9(2)
C37 C34 C35 C36 0.4(4)
C20 C19 C24 C23 -2.1(4)
C23 C22 C21 C20 -1.1(5)
C6 C5 C4 C3 -1.1(5)
C6 C7 C8 C3 -1.4(5)
C39 C32 C33 Fe1 -125.1(3)
C39 C32 C33 C38 1.9(4)
C39 C32 C33 C34 175.0(3)
C40 C31 C32 Fe1 -124.5(3)
C40 C31 C32 C39 0.2(4)
C40 C31 C32 C33 173.8(3)
C40 C31 C35 Fe1 125.1(3)
C40 C31 C35 C34 -174.3(3)
C40 C31 C35 C36 -1.8(4)
C11 C12 C13 C14 0.6(5)
C3 P2 C2 C1 -150.5(2)
C3 P2 C2 C15 29.8(3)
C3 P2 C9 C10 140.5(2)
C3 P2 C9 C14 -45.8(3)
C5 C6 C7 C8 2.1(5)
C12 C11 C10 C9 -1.8(4)
C12 C13 C14 C9 -0.9(5)
C17 C16 C15 C2 -0.9(4)
C17 C18 C1 P1 174.1(2)
C17 C18 C1 C2 -1.5(4)
C2 P2 C3 C4 52.3(2)
C2 P2 C3 C8 -132.9(2)
C2 P2 C9 C10 -114.2(2)
C2 P2 C9 C14 59.5(3)
C7 C6 C5 C4 -0.8(5)
C31 C32 C33 Fe1 61.40(18)
C31 C32 C33 C38 -171.6(3)
C31 C32 C33 C34 1.5(3)
C16 C17 C18 C1 0.3(4)
C9 P2 C3 C4 155.2(2)
C9 P2 C3 C8 -29.9(3)
C9 P2 C2 C1 104.3(2)
C9 P2 C2 C15 -75.4(3)
C4 C3 C8 C7 -0.4(4)
C26 C27 C28 C29 0.0(5)
C26 C25 C30 C29 0.3(4)
C27 C26 C25 P1 177.0(2)
C27 C26 C25 C30 0.0(4)
C8 C3 C4 C5 1.7(4)
C28 C29 C30 C25 -0.5(5)
C18 C17 C16 C15 0.9(4)
C32 C31 C35 Fe1 -59.65(18)
C32 C31 C35 C34 1.0(3)
C32 C31 C35 C36 173.4(2)
C1 P1 C19 C20 30.5(2)
C1 P1 C19 C24 -154.3(2)
C1 P1 C25 C26 -96.2(2)
C1 P1 C25 C30 80.7(2)
C1 C2 C15 C16 -0.3(4)
C19 P1 C1 C2 -113.2(2)
C19 P1 C1 C18 71.0(3)
C19 P1 C25 C26 159.3(2)
C19 P1 C25 C30 -23.8(3)
C10 C11 C12 C13 0.7(5)
C10 C9 C14 C13 -0.2(4)
C25 P1 C1 C2 143.8(2)
C25 P1 C1 C18 -32.0(3)
C25 P1 C19 C20 134.0(2)
C25 P1 C19 C24 -50.9(2)
C25 C26 C27 C28 -0.2(4)
C30 C29 C28 C27 0.4(5)
C33 C34 C35 Fe1 59.95(18)
C33 C34 C35 C31 -0.1(3)
C33 C34 C35 C36 -172.6(2)
C35 C31 C32 Fe1 60.22(18)
C35 C31 C32 C39 -175.0(3)
C35 C31 C32 C33 -1.5(3)
C35 C34 C33 Fe1 -59.64(17)
C35 C34 C33 C38 172.1(3)
C35 C34 C33 C32 -0.9(3)
C15 C2 C1 P1 -174.6(2)
C15 C2 C1 C18 1.5(4)
C14 C9 C10 C11 1.5(4)
